data_4112447
loop_
_publ_author_name
'Xuliang Dai'
'Pooja Kapoor'
'Timothy H. Warren'

_publ_contact_author 'Timothy H. Warren'
_publ_contact_author_email thw@georgetown.edu
_publ_section_title
;
 [Me2NN]Co(\h6-toluene): OO, NN, and ON Bond Cleavage Provides
 \b-Diketiminato Cobalt \m-Oxo and Imido Complexes
;
_journal_name_full 'Journal of the American Chemical Society'
_journal_page_first 4798
_journal_page_last 4799
_journal_paper_doi 10.1021/ja036308i
_journal_volume 126
_journal_year 2004
_chemical_formula_sum 'C21 H25 Co N2 O'
_chemical_formula_weight 380.36
_chemical_name_common {[Me2NN]Co}2(m-O)2
_chemical_name_systematic
; 
 ? 
;
_space_group_IT_number 15
_symmetry_cell_setting monoclinic
_symmetry_space_group_name_Hall '-C 2yc'
_symmetry_space_group_name_H-M 'C 1 2/c 1'
_atom_sites_solution_hydrogens geom
_atom_sites_solution_primary direct
_atom_sites_solution_secondary difmap
_audit_creation_method SHELXL-97
_cell_angle_alpha 90.00
_cell_angle_beta 108.55(6)
_cell_angle_gamma 90.00
_cell_formula_units_Z 8
_cell_length_a 20.74(3)
_cell_length_b 8.495(13)
_cell_length_c 23.318(17)
_cell_measurement_reflns_used 3199
_cell_measurement_temperature 173(2)
_cell_measurement_theta_max 22.55
_cell_measurement_theta_min 2.80
_cell_volume 3895(9)
_computing_cell_refinement 'Bruker SMART'
_computing_data_collection 'Bruker SMART'
_computing_data_reduction 'Bruker SHELXTL'
_computing_molecular_graphics 'ORTEP-3 for Windows; Ferrugia L J (1997), J. Appl. Cryst. 30, 565'
_computing_publication_material 'Bruker SHELXTL'
_computing_structure_refinement 'SHELXL-97 (Sheldrick, 1997)'
_computing_structure_solution 'SHELXS-97 (Sheldrick, 1990)'
_diffrn_ambient_temperature 173(2)
_diffrn_measured_fraction_theta_full 1.000
_diffrn_measured_fraction_theta_max 1.000
_diffrn_radiation_monochromator graphite
_diffrn_radiation_source 'fine-focus sealed tube'
_diffrn_radiation_type MoK\a
_diffrn_radiation_wavelength 0.71073
_diffrn_reflns_av_R_equivalents 0.0984
_diffrn_reflns_av_sigmaI/netI 0.0742
_diffrn_reflns_limit_h_max 24
_diffrn_reflns_limit_h_min -24
_diffrn_reflns_limit_k_max 10
_diffrn_reflns_limit_k_min -10
_diffrn_reflns_limit_l_max 27
_diffrn_reflns_limit_l_min -27
_diffrn_reflns_number 17236
_diffrn_reflns_theta_full 25.00
_diffrn_reflns_theta_max 25.00
_diffrn_reflns_theta_min 1.84
_exptl_absorpt_coefficient_mu 0.891
_exptl_absorpt_correction_T_max 1.00
_exptl_absorpt_correction_T_min 0.683
_exptl_absorpt_correction_type multi-scan
_exptl_absorpt_process_details 'SADABS based on Blessing's method; Blessing, Acta Cryst. (1995) A51 33-38'
_exptl_crystal_colour red
_exptl_crystal_density_diffrn 1.297
_exptl_crystal_description needle
_exptl_crystal_F_000 1600
_exptl_crystal_size_max 0.24
_exptl_crystal_size_mid 0.14
_exptl_crystal_size_min 0.10
_refine_diff_density_max 0.605
_refine_diff_density_min -0.498
_refine_diff_density_rms 0.087
_refine_ls_extinction_coef 0.0009(2)
_refine_ls_extinction_expression Fc^*^=kFc[1+0.001xFc^2^\l^3^/sin(2\q)]^-1/4^
_refine_ls_extinction_method SHELXL
_refine_ls_goodness_of_fit_ref 1.022
_refine_ls_hydrogen_treatment mixed
_refine_ls_matrix_type full
_refine_ls_number_parameters 233
_refine_ls_number_reflns 3430
_refine_ls_number_restraints 0
_refine_ls_restrained_S_all 1.022
_refine_ls_R_factor_all 0.0980
_refine_ls_R_factor_gt 0.0537
_refine_ls_shift/su_max 0.001
_refine_ls_shift/su_mean 0.000
_refine_ls_structure_factor_coef Fsqd
_refine_ls_weighting_details 'calc w=1/[\s^2^(Fo^2^)+(0.0758P)^2^+0.0000P] where P=(Fo^2^+2Fc^2^)/3'
_refine_ls_weighting_scheme calc
_refine_ls_wR_factor_gt 0.1257
_refine_ls_wR_factor_ref 0.1416
_reflns_number_gt 2273
_reflns_number_total 3430
_reflns_threshold_expression >2sigma(I)
_cod_data_source_file ja036308isi20030523_032725.cif
_cod_data_source_block c:\papers\co-imide\coo\sad
_cod_database_code 4112447

loop_
_symmetry_equiv_pos_as_xyz
'x, y, z'
'-x, y, -z+1/2'
'x+1/2, y+1/2, z'
'-x+1/2, y+1/2, -z+1/2'
'-x, -y, -z'
'x, -y, z-1/2'
'-x+1/2, -y+1/2, -z'
'x+1/2, -y+1/2, z-1/2'

loop_
_atom_site_label
_atom_site_type_symbol
_atom_site_fract_x
_atom_site_fract_y
_atom_site_fract_z
_atom_site_U_iso_or_equiv
_atom_site_adp_type
_atom_site_occupancy
_atom_site_symmetry_multiplicity
_atom_site_calc_flag
_atom_site_refinement_flags
_atom_site_disorder_group
Co1 Co 0.94454(3) 0.16427(7) 0.76902(2) 0.0255(2) Uani 1 1 d . .
O1 O 0.96452(16) 0.1696(4) 0.70009(13) 0.0359(8) Uani 0.86 1 d P 2
N2 N 0.93038(16) 0.2143(4) 0.84397(14) 0.0252(8) Uani 1 1 d . .
C12 C 0.9887(2) 0.2708(5) 0.89255(17) 0.0279(10) Uani 1 1 d . .
C17 C 1.0296(2) 0.1592(5) 0.93213(17) 0.0314(10) Uani 1 1 d . .
C4 C 0.7352(2) 0.0247(6) 0.72067(19) 0.0403(12) Uani 1 1 d . .
H4A H 0.7138 0.0992 0.6881 0.060 Uiso 1 1 calc R .
H4B H 0.7071 0.0143 0.7472 0.060 Uiso 1 1 calc R .
H4C H 0.7395 -0.0782 0.7032 0.060 Uiso 1 1 calc R .
N1 N 0.85419(17) 0.0905(4) 0.73125(13) 0.0259(8) Uani 1 1 d . .
C5 C 0.8690(2) 0.2395(6) 0.91809(17) 0.0388(12) Uani 1 1 d . .
H5A H 0.8941 0.1627 0.9483 0.058 Uiso 1 1 calc R .
H5B H 0.8214 0.2419 0.9169 0.058 Uiso 1 1 calc R .
H5C H 0.8892 0.3440 0.9288 0.058 Uiso 1 1 calc R .
C3 C 0.8727(2) 0.1930(5) 0.85676(18) 0.0281(10) Uani 1 1 d . .
C13 C 1.0032(2) 0.4315(5) 0.89821(19) 0.0357(11) Uani 1 1 d . .
C6 C 0.8373(2) 0.0276(5) 0.67058(17) 0.0301(10) Uani 1 1 d . .
C21 C 1.0156(2) -0.0134(5) 0.92339(19) 0.0404(12) Uani 1 1 d . .
H21A H 1.0503 -0.0721 0.9545 0.061 Uiso 1 1 calc R .
H21B H 1.0168 -0.0447 0.8833 0.061 Uiso 1 1 calc R .
H21C H 0.9706 -0.0365 0.9267 0.061 Uiso 1 1 calc R .
C1 C 0.8050(2) 0.0844(5) 0.75688(18) 0.0273(10) Uani 1 1 d . .
C15 C 1.0977(2) 0.3743(6) 0.9868(2) 0.0478(14) Uani 1 1 d . .
H15 H 1.1348 0.4105 1.0198 0.057 Uiso 1 1 calc R .
C14 C 1.0585(2) 0.4810(6) 0.9469(2) 0.0445(12) Uani 1 1 d . .
H14 H 1.0690 0.5899 0.9522 0.053 Uiso 1 1 calc R .
C2 C 0.8135(2) 0.1309(5) 0.81586(18) 0.0296(10) Uani 1 1 d . .
H2 H 0.7754 0.1194 0.8297 0.036 Uiso 1 1 calc R .
C20 C 0.9602(3) 0.5489(5) 0.8547(2) 0.0581(15) Uani 1 1 d . .
H20A H 0.9591 0.5224 0.8135 0.087 Uiso 1 1 calc R .
H20B H 0.9794 0.6544 0.8651 0.087 Uiso 1 1 calc R .
H20C H 0.9138 0.5467 0.8571 0.087 Uiso 1 1 calc R .
C7 C 0.8509(2) -0.1295(5) 0.6633(2) 0.0367(11) Uani 1 1 d . .
C16 C 1.08440(17) 0.2163(5) 0.98014(15) 0.0433(13) Uani 1 1 d . .
H16 H 1.1126 0.1445 1.0083 0.052 Uiso 1 1 calc R .
C9 C 0.80087(17) -0.0979(5) 0.55563(15) 0.0555(15) Uani 1 1 d R .
H9 H 0.7863 -0.1418 0.5161 0.067 Uiso 1 1 calc R .
C8 C 0.8312(3) -0.1915(6) 0.6045(2) 0.0515(14) Uani 1 1 d . .
H8 H 0.8391 -0.2995 0.5986 0.062 Uiso 1 1 calc R .
C18 C 0.8846(3) -0.2319(6) 0.7173(2) 0.0567(15) Uani 1 1 d . .
H18A H 0.9301 -0.1909 0.7385 0.085 Uiso 1 1 calc R .
H18B H 0.8883 -0.3397 0.7037 0.085 Uiso 1 1 calc R .
H18C H 0.8573 -0.2315 0.7447 0.085 Uiso 1 1 calc R .
C11 C 0.8092(2) 0.1271(5) 0.62104(18) 0.0357(11) Uani 1 1 d . .
C19 C 0.8003(3) 0.3017(6) 0.6294(2) 0.0527(14) Uani 1 1 d . .
H19A H 0.8444 0.3487 0.6512 0.079 Uiso 1 1 calc R .
H19B H 0.7689 0.3172 0.6527 0.079 Uiso 1 1 calc R .
H19C H 0.7817 0.3520 0.5898 0.079 Uiso 1 1 calc R .
C10 C 0.7913(2) 0.0606(7) 0.5638(2) 0.0521(15) Uani 1 1 d . .
H10 H 0.7721 0.1254 0.5294 0.063 Uiso 1 1 calc R .
O2 O 0.9999(2) 0.3176(7) 0.7500(2) 0.045(8) Uiso 0.14 2 d SPR 1
O3 O 0.9999(2) 0.0179(7) 0.7500(2) 0.050(9) Uiso 0.14 2 d SPR 1

loop_
_atom_site_aniso_label
_atom_site_aniso_U_11
_atom_site_aniso_U_22
_atom_site_aniso_U_33
_atom_site_aniso_U_23
_atom_site_aniso_U_13
_atom_site_aniso_U_12
Co1 0.0241(3) 0.0351(4) 0.0145(3) -0.0002(3) 0.0022(2) -0.0009(3)
O1 0.028(2) 0.060(2) 0.0178(17) -0.0001(16) 0.0041(15) -0.0034(17)
N2 0.0218(19) 0.032(2) 0.0183(17) -0.0005(14) 0.0014(15) 0.0008(14)
C12 0.025(2) 0.041(3) 0.019(2) -0.0049(19) 0.0077(18) 0.0009(19)
C17 0.029(2) 0.046(3) 0.019(2) -0.002(2) 0.0065(18) 0.009(2)
C4 0.032(3) 0.052(3) 0.035(3) -0.014(2) 0.010(2) -0.011(2)
N1 0.029(2) 0.0325(19) 0.0166(17) -0.0020(15) 0.0068(15) -0.0027(15)
C5 0.032(3) 0.063(3) 0.021(2) -0.004(2) 0.008(2) 0.002(2)
C3 0.034(3) 0.028(2) 0.022(2) 0.0049(18) 0.0085(19) 0.0072(18)
C13 0.037(3) 0.037(3) 0.031(2) -0.004(2) 0.007(2) 0.002(2)
C6 0.024(2) 0.043(3) 0.021(2) -0.0091(19) 0.0041(18) -0.0071(19)
C21 0.045(3) 0.042(3) 0.030(2) 0.010(2) 0.007(2) 0.012(2)
C1 0.030(3) 0.025(2) 0.026(2) 0.0011(18) 0.0085(19) 0.0009(18)
C15 0.027(3) 0.079(4) 0.030(3) -0.016(3) -0.002(2) 0.005(2)
C14 0.043(3) 0.045(3) 0.041(3) -0.015(2) 0.007(2) -0.006(2)
C2 0.030(2) 0.036(3) 0.025(2) 0.0009(19) 0.0115(19) -0.0034(19)
C20 0.061(4) 0.034(3) 0.062(3) 0.002(3) -0.006(3) -0.003(3)
C7 0.035(3) 0.038(3) 0.040(3) -0.009(2) 0.016(2) -0.008(2)
C16 0.035(3) 0.062(4) 0.027(2) 0.000(2) 0.001(2) 0.013(2)
C9 0.049(3) 0.083(4) 0.038(3) -0.033(3) 0.019(3) -0.031(3)
C8 0.053(3) 0.051(3) 0.060(4) -0.029(3) 0.031(3) -0.018(3)
C18 0.071(4) 0.035(3) 0.068(4) 0.002(3) 0.027(3) 0.005(3)
C11 0.030(3) 0.050(3) 0.022(2) 0.000(2) 0.0013(19) -0.006(2)
C19 0.065(4) 0.049(3) 0.035(3) 0.012(2) 0.002(3) 0.000(3)
C10 0.044(3) 0.086(4) 0.023(2) -0.008(3) 0.006(2) -0.023(3)

loop_
_atom_type_symbol
_atom_type_description
_atom_type_scat_dispersion_real
_atom_type_scat_dispersion_imag
_atom_type_scat_source
C C 0.0033 0.0016 'International Tables Vol C Tables 4.2.6.8 and 6.1.1.4'
H H 0.0000 0.0000 'International Tables Vol C Tables 4.2.6.8 and 6.1.1.4'
N N 0.0061 0.0033 'International Tables Vol C Tables 4.2.6.8 and 6.1.1.4'
Co Co 0.3494 0.9721 'International Tables Vol C Tables 4.2.6.8 and 6.1.1.4'
O O 0.0106 0.0060 'International Tables Vol C Tables 4.2.6.8 and 6.1.1.4'

loop_
_geom_angle_atom_site_label_1
_geom_angle_atom_site_label_2
_geom_angle_atom_site_label_3
_geom_angle
_geom_angle_site_symmetry_1
_geom_angle_site_symmetry_3
O1 Co1 O1 81.08(17) . 2_756
O1 Co1 O3 57.18(19) . .
O1 Co1 O3 57.06(19) 2_756 .
O1 Co1 O2 55.62(18) . .
O1 Co1 O2 55.5(2) 2_756 .
O3 Co1 O2 86.3(2) . .
O1 Co1 N1 93.89(16) . .
O1 Co1 N1 161.50(16) 2_756 .
O3 Co1 N1 105.3(2) . .
O2 Co1 N1 134.71(19) . .
O1 Co1 N2 165.11(16) . .
O1 Co1 N2 94.32(16) 2_756 .
O3 Co1 N2 131.35(18) . .
O2 Co1 N2 110.19(18) . .
N1 Co1 N2 94.67(16) . .
O1 Co1 Co1 40.71(11) . 2_756
O1 Co1 Co1 40.45(12) 2_756 2_756
O3 Co1 Co1 42.50(17) . 2_756
O2 Co1 Co1 43.81(18) . 2_756
N1 Co1 Co1 131.27(12) . 2_756
N2 Co1 Co1 133.76(11) . 2_756
Co1 O1 Co1 98.84(17) . 2_756
C3 N2 C12 117.0(3) . .
C3 N2 Co1 125.7(3) . .
C12 N2 Co1 117.1(3) . .
C13 C12 C17 122.1(4) . .
C13 C12 N2 119.9(4) . .
C17 C12 N2 118.0(4) . .
C12 C17 C16 117.2(4) . .
C12 C17 C21 121.5(4) . .
C16 C17 C21 121.3(4) . .
C1 N1 C6 116.2(3) . .
C1 N1 Co1 125.7(3) . .
C6 N1 Co1 118.0(3) . .
N2 C3 C2 123.7(4) . .
N2 C3 C5 119.7(4) . .
C2 C3 C5 116.6(4) . .
C12 C13 C14 117.9(4) . .
C12 C13 C20 121.5(4) . .
C14 C13 C20 120.5(4) . .
C7 C6 C11 121.8(4) . .
C7 C6 N1 118.7(4) . .
C11 C6 N1 119.4(4) . .
N1 C1 C2 123.9(4) . .
N1 C1 C4 119.6(4) . .
C2 C1 C4 116.5(4) . .
C14 C15 C16 121.2(4) . .
C15 C14 C13 120.7(5) . .
C1 C2 C3 126.3(4) . .
C6 C7 C8 118.3(4) . .
C6 C7 C18 120.8(4) . .
C8 C7 C18 120.9(4) . .
C15 C16 C17 120.8(4) . .
C8 C9 C10 120.0(4) . .
C9 C8 C7 120.7(4) . .
C10 C11 C6 117.5(4) . .
C10 C11 C19 121.1(4) . .
C6 C11 C19 121.4(4) . .
C9 C10 C11 121.5(5) . .
Co1 O2 Co1 92.4(3) 2_756 .
Co1 O3 Co1 95.0(3) 2_756 .

loop_
_geom_bond_atom_site_label_1
_geom_bond_atom_site_label_2
_geom_bond_distance
_geom_bond_site_symmetry_2
Co1 O1 1.784(3) .
Co1 O1 1.793(4) 2_756
Co1 O3 1.841(6) .
Co1 O2 1.881(5) .
Co1 N1 1.905(4) .
Co1 N2 1.910(3) .
Co1 Co1 2.716(4) 2_756
O1 Co1 1.793(4) 2_756
N2 C3 1.335(5) .
N2 C12 1.450(5) .
C12 C13 1.396(6) .
C12 C17 1.404(6) .
C17 C16 1.404(5) .
C17 C21 1.496(6) .
C4 C1 1.513(6) .
N1 C1 1.337(5) .
N1 C6 1.447(5) .
C5 C3 1.509(5) .
C3 C2 1.396(6) .
C13 C14 1.397(6) .
C13 C20 1.498(6) .
C6 C7 1.386(6) .
C6 C11 1.400(6) .
C1 C2 1.387(5) .
C15 C14 1.366(7) .
C15 C16 1.369(7) .
C7 C8 1.402(6) .
C7 C18 1.507(7) .
C9 C8 1.368(6) .
C9 C10 1.383(7) .
C11 C10 1.387(6) .
C11 C19 1.515(7) .
O2 Co1 1.882(6) 2_756
O3 Co1 1.842(5) 2_756
